data_9008115
loop_
_publ_author_name
'Marumo, F.'
'Nowacki, W.'

_publ_section_title
;
 The crystal structure of rathite-I
;
_journal_name_full 'Zeitschrift fur Kristallographie'
_journal_page_first 433
_journal_page_last 456
_journal_volume 122
_journal_year 1965
_chemical_compound_source 'Lengenbach quarry, Binnatal, Switzerland'
_chemical_formula_sum 'As5 Pb3 S10'
_chemical_name_mineral Rathite
_space_group_IT_number 14
_symmetry_space_group_name_Hall '-P 2yab'
_symmetry_space_group_name_H-M 'P 1 21/a 1'
_cell_angle_alpha 90
_cell_angle_beta 100.47
_cell_angle_gamma 90
_cell_length_a 25.16
_cell_length_b 7.94
_cell_length_c 8.47
_cell_formula_units_Z 4
_cell_volume 1663.883
_database_code_amcsd 0010628
_exptl_crystal_density_diffrn 5.257
_cod_original_formula_sum 'Pb3 As5 S10'
_cod_database_code 9008115

loop_
_space_group_symop_operation_xyz
x,y,z
1/2+x,1/2-y,z
1/2-x,1/2+y,-z
-x,-y,-z

loop_
_atom_site_aniso_label
_atom_site_aniso_U_11
_atom_site_aniso_U_22
_atom_site_aniso_U_33
_atom_site_aniso_U_12
_atom_site_aniso_U_13
_atom_site_aniso_U_23
Pb1 0.04900 0.04452 0.03627 -0.00109 0.00773 0.00241
Pb2 0.06698 0.06720 0.04305 -0.01712 0.00021 0.01762
Pb3 0.04745 0.05251 0.04319 0.00229 0.01326 0.00951
As1 0.03132 0.03596 0.02745 0.00050 0.00908 -0.00040
As2 0.03194 0.03277 0.03978 0.00537 0.01034 0.00616
As3 0.04621 0.04443 0.06076 0.00796 0.02704 0.00844
As4 0.03039 0.03762 0.02724 -0.00139 0.00689 -0.00030
As5a 0.04745 0.06483 0.04962 0.00080 0.00940 0.00771
As5b 0.01551 0.04149 0.03268 0.00229 0.00835 -0.00372
S1 0.03318 0.02622 0.02977 0.00398 0.00741 0.00345
S2 0.02667 0.02839 0.02826 0.00378 0.00647 0.00010
S3 0.03256 0.02159 0.02474 -0.00179 0.00731 -0.00372
S4 0.03349 0.02561 0.03181 -0.00418 0.01347 -0.00466
S5 0.02915 0.02405 0.02696 -0.00328 0.00585 0.00218
S6 0.03442 0.02271 0.02910 0.00328 0.00386 0.00248
S7 0.03163 0.03018 0.02284 -0.00249 0.00887 0.00164
S8 0.05334 0.02673 0.03029 0.00109 0.01712 0.00369
S9 0.05396 0.03999 0.03149 0.00547 0.00668 0.00000
S10 0.03008 0.03619 0.03008 0.00219 0.00762 -0.00566

loop_
_atom_site_label
_atom_site_fract_x
_atom_site_fract_y
_atom_site_fract_z
_atom_site_occupancy
Pb1 0.79493 0.24587 0.52425 1.00000
Pb2 0.29663 0.25004 0.02117 1.00000
Pb3 0.07201 0.08812 0.90401 1.00000
As1 0.65908 0.14956 0.70133 1.00000
As2 0.64775 0.16774 0.24983 1.00000
As3 0.45735 0.15358 0.31332 1.00000
As4 0.44043 0.16767 0.86116 1.00000
As5a 0.07434 0.01540 0.41640 0.66600
As5b 0.05005 0.03160 0.42700 0.33400
S1 0.26381 0.00170 0.25800 1.00000
S2 0.72350 0.02110 0.24940 1.00000
S3 0.17470 0.17930 0.49490 1.00000
S4 0.18042 0.16960 0.90550 1.00000
S5 0.88749 0.16120 0.30510 1.00000
S6 0.87973 0.12000 0.83070 1.00000
S7 0.40154 0.01840 0.63280 1.00000
S8 0.40741 0.00780 0.04050 1.00000
S9 0.01249 0.19990 0.58720 1.00000
S10 0.00907 0.18330 0.17980 1.00000

loop_
_cod_related_entry_id
_cod_related_entry_database
_cod_related_entry_code
1 AMCSD 0010628
